data_7229996
loop_
_publ_author_name
'Kakkar, Shubhangi'
'Bhattacharya, Biswajit'
'Reddy, C. Malla'
'Ghosh, Soumyajit'

_publ_section_title
;
 Tuning mechanical behaviour by controlling the structure of a series of
 theophylline co-crystals
;
_journal_issue 8
_journal_name_full CrystEngComm
_journal_page_first 1101
_journal_paper_doi 10.1039/C7CE01915G
_journal_volume 20
_journal_year 2018
_chemical_formula_moiety 'C4 H6 N4 O3 S2, C7 H8 N4 O2'
_chemical_formula_sum 'C11 H14 N8 O5 S2'
_chemical_formula_weight 402.42
_chemical_melting_point 503.07
_chemical_name_common Theophylline:acetazolamide
_space_group_IT_number 15
_space_group_name_Hall '-C 2yc'
_space_group_name_H-M_alt 'C 1 2/c 1'
_symmetry_cell_setting monoclinic
_symmetry_space_group_name_Hall '-C 2yc'
_symmetry_space_group_name_H-M 'C 1 2/c 1'
_atom_sites_solution_hydrogens geom
_atom_sites_solution_primary direct
_atom_sites_solution_secondary difmap
_audit_creation_method SHELXL-97
_audit_update_record
;
2012-12-10 deposited with the CCDC.
2018-01-17 downloaded from the CCDC.
;
_cell_angle_alpha 90.00
_cell_angle_beta 106.575(6)
_cell_angle_gamma 90.00
_cell_formula_units_Z 8
_cell_length_a 42.668(6)
_cell_length_b 4.9516(8)
_cell_length_c 16.838(3)
_cell_measurement_reflns_used 4952
_cell_measurement_temperature 296
_cell_measurement_theta_max 23.99
_cell_measurement_theta_min 2.43
_cell_volume 3409.6(10)
_computing_cell_refinement 'Bruker SMART'
_computing_data_collection 'Bruker SMART'
_computing_data_reduction 'Bruker SAINT'
_computing_molecular_graphics 'Bruker SHELXTL'
_computing_publication_material 'Bruker SHELXTL'
_computing_structure_refinement 'SHELXL-97 (Sheldrick, 1997)'
_computing_structure_solution 'SHELXS-97 (Sheldrick, 1990)'
_diffrn_ambient_temperature 296
_diffrn_measured_fraction_theta_full 1.000
_diffrn_measured_fraction_theta_max 1.000
_diffrn_measurement_device_type 'BRUKER KAPPA APEX II DUO'
_diffrn_measurement_method 'phi and omega scans'
_diffrn_radiation_monochromator graphite
_diffrn_radiation_source 'fine-focus sealed tube'
_diffrn_radiation_type MoK\a
_diffrn_radiation_wavelength 0.71073
_diffrn_reflns_av_R_equivalents 0.0441
_diffrn_reflns_av_sigmaI/netI 0.0352
_diffrn_reflns_limit_h_max 54
_diffrn_reflns_limit_h_min -54
_diffrn_reflns_limit_k_max 6
_diffrn_reflns_limit_k_min -6
_diffrn_reflns_limit_l_max 21
_diffrn_reflns_limit_l_min -21
_diffrn_reflns_number 25984
_diffrn_reflns_theta_full 26.99
_diffrn_reflns_theta_max 26.99
_diffrn_reflns_theta_min 1.00
_diffrn_standards_decay_% 0
_diffrn_standards_interval_count 0
_diffrn_standards_interval_time 0
_diffrn_standards_number 0
_exptl_absorpt_coefficient_mu 0.356
_exptl_absorpt_correction_T_max 0.951
_exptl_absorpt_correction_T_min 0.934
_exptl_absorpt_correction_type multi-scan
_exptl_absorpt_process_details 'multi-scan absorption correction'
_exptl_crystal_colour white
_exptl_crystal_density_diffrn 1.568
_exptl_crystal_density_method 'not measured'
_exptl_crystal_description needle
_exptl_crystal_F_000 1664
_exptl_crystal_size_max 0.60
_exptl_crystal_size_mid 0.16
_exptl_crystal_size_min 0.14
_refine_diff_density_max 0.354
_refine_diff_density_min -0.432
_refine_diff_density_rms 0.089
_refine_ls_extinction_method none
_refine_ls_goodness_of_fit_ref 1.074
_refine_ls_hydrogen_treatment mixed
_refine_ls_matrix_type full
_refine_ls_number_parameters 246
_refine_ls_number_reflns 3728
_refine_ls_number_restraints 0
_refine_ls_restrained_S_all 1.074
_refine_ls_R_factor_all 0.0659
_refine_ls_R_factor_gt 0.0403
_refine_ls_shift/su_max 0.000
_refine_ls_shift/su_mean 0.000
_refine_ls_structure_factor_coef Fsqd
_refine_ls_weighting_details 'calc w=1/[\s^2^(Fo^2^)+(0.0763P)^2^+1.4285P] where P=(Fo^2^+2Fc^2^)/3'
_refine_ls_weighting_scheme calc
_refine_ls_wR_factor_gt 0.1107
_refine_ls_wR_factor_ref 0.1371
_reflns_number_gt 2642
_reflns_number_total 3728
_reflns_threshold_expression >2sigma(I)
_cod_data_source_file c7ce01915g2.cif
_cod_data_source_block cmr_sg_133_1
_cod_depositor_comments
;
The following automatic conversions were performed:

'_symmetry_cell_setting' value 'Monoclinic' changed to 'monoclinic'
according to
/home/data/users/saulius/crontab/automatic-downloads/rss-feeds/RSC/lib/dictionaries/cif_core.dic
dictionary named 'cif_core.dic' version 2.4.2 from 2011-04-26.

Automatic conversion script
Id: cif_fix_values 4973 2017-02-22 13:04:09Z antanas 

 Adding full bibliography for 7229994--7229999.cif.
;
_cod_original_cell_volume 3409.5(9)
_cod_original_sg_symbol_H-M 'C2/c '
_cod_database_code 7229996

loop_
_symmetry_equiv_pos_as_xyz
'x, y, z'
'-x, y, -z+1/2'
'x+1/2, y+1/2, z'
'-x+1/2, y+1/2, -z+1/2'
'-x, -y, -z'
'x, -y, z-1/2'
'-x+1/2, -y+1/2, -z'
'x+1/2, -y+1/2, z-1/2'

loop_
_atom_site_label
_atom_site_type_symbol
_atom_site_fract_x
_atom_site_fract_y
_atom_site_fract_z
_atom_site_U_iso_or_equiv
_atom_site_adp_type
_atom_site_occupancy
_atom_site_symmetry_multiplicity
_atom_site_calc_flag
_atom_site_refinement_flags
S1 S 0.085093(15) 0.73499(13) 0.40980(4) 0.03527(19) Uani 1 1 d .
S2 S 0.013617(15) 0.56033(14) 0.35951(4) 0.03754(19) Uani 1 1 d .
O1 O -0.05133(5) 0.4672(4) 0.29936(11) 0.0508(5) Uani 1 1 d .
O2 O 0.10859(5) 0.7682(5) 0.48832(11) 0.0573(6) Uani 1 1 d .
N1 N 0.10123(6) 0.5596(5) 0.35337(15) 0.0365(5) Uani 1 1 d .
O4 O 0.21929(4) 0.4429(4) 0.40334(10) 0.0421(4) Uani 1 1 d .
O5 O 0.15063(4) 1.1534(4) 0.40254(11) 0.0462(5) Uani 1 1 d .
O3 O 0.06921(5) 0.9595(4) 0.36150(12) 0.0480(5) Uani 1 1 d .
N2 N -0.02626(5) 0.1897(5) 0.40403(12) 0.0370(5) Uani 1 1 d .
H2 H -0.0283 0.0546 0.4343 0.044 Uiso 1 1 calc R
N3 N 0.02805(5) 0.2334(4) 0.48291(12) 0.0357(5) Uani 1 1 d .
N4 N 0.05667(5) 0.3710(5) 0.48718(12) 0.0366(5) Uani 1 1 d .
N5 N 0.18506(5) 0.7996(4) 0.40434(12) 0.0347(5) Uani 1 1 d .
N6 N 0.23805(5) 0.4825(4) 0.59298(12) 0.0381(5) Uani 1 1 d .
H6 H 0.2502 0.3502 0.5869 0.046 Uiso 1 1 calc R
N7 N 0.17973(5) 0.9953(4) 0.52871(12) 0.0354(5) Uani 1 1 d .
N8 N 0.21476(5) 0.7935(5) 0.65514(12) 0.0425(5) Uani 1 1 d .
C1 C 0.05245(6) 0.5427(5) 0.42686(14) 0.0332(5) Uani 1 1 d .
C2 C 0.00399(6) 0.3097(5) 0.41905(13) 0.0315(5) Uani 1 1 d .
C3 C -0.05316(6) 0.2745(6) 0.34343(15) 0.0380(6) Uani 1 1 d .
C4 C -0.08383(6) 0.1179(7) 0.33586(17) 0.0521(8) Uani 1 1 d .
H4A H -0.0992 0.2286 0.3532 0.078 Uiso 1 1 calc R
H4B H -0.0789 -0.0399 0.3703 0.078 Uiso 1 1 calc R
H4C H -0.0932 0.0644 0.2792 0.078 Uiso 1 1 calc R
C5 C 0.17449(7) 0.8028(7) 0.31354(15) 0.0510(8) Uani 1 1 d .
H5A H 0.1839 0.6515 0.2929 0.076 Uiso 1 1 calc R
H5B H 0.1816 0.9674 0.2940 0.076 Uiso 1 1 calc R
H5C H 0.1511 0.7916 0.2942 0.076 Uiso 1 1 calc R
C6 C 0.20816(5) 0.6069(5) 0.44353(14) 0.0333(5) Uani 1 1 d .
C7 C 0.21645(5) 0.6283(5) 0.53107(14) 0.0326(5) Uani 1 1 d .
C8 C 0.23610(6) 0.5906(6) 0.66465(15) 0.0439(7) Uani 1 1 d .
H8 H 0.2485 0.5295 0.7163 0.053 Uiso 1 1 calc R
C9 C 0.17049(6) 0.9930(5) 0.44350(16) 0.0359(6) Uani 1 1 d .
C10 C 0.20300(5) 0.8133(5) 0.57107(15) 0.0342(5) Uani 1 1 d .
C11 C 0.16299(6) 1.1754(6) 0.57298(17) 0.0445(7) Uani 1 1 d .
H11A H 0.1545 1.3290 0.5389 0.067 Uiso 1 1 calc R
H11B H 0.1782 1.2349 0.6237 0.067 Uiso 1 1 calc R
H11C H 0.1454 1.0797 0.5852 0.067 Uiso 1 1 calc R
H1 H 0.1143(7) 0.441(7) 0.3748(17) 0.050(9) Uiso 1 1 d .
H3 H 0.0879(7) 0.529(6) 0.3078(18) 0.046(9) Uiso 1 1 d .

loop_
_atom_site_aniso_label
_atom_site_aniso_U_11
_atom_site_aniso_U_22
_atom_site_aniso_U_33
_atom_site_aniso_U_23
_atom_site_aniso_U_13
_atom_site_aniso_U_12
S1 0.0396(4) 0.0296(4) 0.0382(3) -0.0044(2) 0.0135(3) -0.0084(2)
S2 0.0384(4) 0.0374(4) 0.0364(3) 0.0098(3) 0.0101(3) -0.0036(3)
O1 0.0466(11) 0.0552(15) 0.0450(10) 0.0189(9) 0.0040(8) -0.0065(9)
O2 0.0588(13) 0.0695(17) 0.0414(10) -0.0137(9) 0.0105(9) -0.0295(11)
N1 0.0344(12) 0.0358(15) 0.0386(12) -0.0019(10) 0.0092(10) 0.0028(10)
O4 0.0428(10) 0.0399(13) 0.0422(10) -0.0025(8) 0.0098(8) 0.0063(8)
O5 0.0380(10) 0.0429(13) 0.0556(11) 0.0117(9) 0.0099(8) 0.0107(8)
O3 0.0587(12) 0.0279(12) 0.0650(12) 0.0055(8) 0.0297(10) 0.0021(8)
N2 0.0371(11) 0.0355(14) 0.0389(11) 0.0097(9) 0.0119(9) -0.0029(9)
N3 0.0349(11) 0.0356(14) 0.0369(11) 0.0071(9) 0.0108(9) -0.0017(9)
N4 0.0394(11) 0.0348(14) 0.0369(11) 0.0024(9) 0.0129(9) -0.0033(9)
N5 0.0319(10) 0.0350(14) 0.0354(11) 0.0044(8) 0.0065(8) 0.0039(8)
N6 0.0376(11) 0.0316(14) 0.0402(11) 0.0026(9) 0.0031(9) 0.0024(9)
N7 0.0318(11) 0.0321(14) 0.0412(11) -0.0039(8) 0.0088(9) 0.0002(8)
N8 0.0453(13) 0.0409(15) 0.0372(11) -0.0031(9) 0.0054(9) -0.0018(10)
C1 0.0389(13) 0.0309(15) 0.0301(11) -0.0042(9) 0.0106(10) -0.0038(10)
C2 0.0349(12) 0.0326(15) 0.0289(11) 0.0012(9) 0.0125(9) -0.0004(10)
C3 0.0390(14) 0.0435(18) 0.0331(12) 0.0022(11) 0.0128(10) -0.0022(11)
C4 0.0422(15) 0.061(2) 0.0510(16) 0.0108(14) 0.0099(12) -0.0092(14)
C5 0.0450(16) 0.069(2) 0.0369(14) 0.0083(13) 0.0084(12) 0.0116(14)
C6 0.0260(11) 0.0322(16) 0.0401(13) 0.0014(10) 0.0066(9) -0.0026(9)
C7 0.0286(12) 0.0278(15) 0.0379(12) 0.0022(10) 0.0039(9) -0.0009(9)
C8 0.0454(15) 0.0412(19) 0.0374(13) 0.0017(11) -0.0006(11) -0.0013(12)
C9 0.0275(12) 0.0331(16) 0.0451(14) 0.0041(10) 0.0072(10) -0.0008(10)
C10 0.0304(12) 0.0291(15) 0.0406(13) 0.0006(10) 0.0059(10) -0.0044(10)
C11 0.0399(14) 0.0390(18) 0.0543(16) -0.0102(12) 0.0129(12) 0.0008(12)

loop_
_atom_type_symbol
_atom_type_description
_atom_type_scat_dispersion_real
_atom_type_scat_dispersion_imag
_atom_type_scat_source
C C 0.0033 0.0016 'International Tables Vol C Tables 4.2.6.8 and 6.1.1.4'
H H 0.0000 0.0000 'International Tables Vol C Tables 4.2.6.8 and 6.1.1.4'
N N 0.0061 0.0033 'International Tables Vol C Tables 4.2.6.8 and 6.1.1.4'
O O 0.0106 0.0060 'International Tables Vol C Tables 4.2.6.8 and 6.1.1.4'
S S 0.1246 0.1234 'International Tables Vol C Tables 4.2.6.8 and 6.1.1.4'

loop_
_geom_angle_atom_site_label_1
_geom_angle_atom_site_label_2
_geom_angle_atom_site_label_3
_geom_angle
O2 S1 O3 122.21(14)
O2 S1 N1 108.02(14)
O3 S1 N1 107.58(13)
O2 S1 C1 106.78(11)
O3 S1 C1 104.05(12)
N1 S1 C1 107.35(12)
C2 S2 C1 85.67(11)
S1 N1 H1 119(2)
S1 N1 H3 111(2)
H1 N1 H3 119(3)
C3 N2 C2 123.2(2)
C3 N2 H2 118.4
C2 N2 H2 118.4
C2 N3 N4 111.95(19)
C1 N4 N3 111.0(2)
C6 N5 C9 126.3(2)
C6 N5 C5 117.8(2)
C9 N5 C5 115.9(2)
C8 N6 C7 105.7(2)
C8 N6 H6 127.2
C7 N6 H6 127.2
C9 N7 C10 118.9(2)
C9 N7 C11 119.8(2)
C10 N7 C11 121.0(2)
C8 N8 C10 102.4(2)
N4 C1 S2 116.18(19)
N4 C1 S1 122.53(18)
S2 C1 S1 121.17(14)
N3 C2 N2 120.0(2)
N3 C2 S2 115.13(18)
N2 C2 S2 124.92(17)
O1 C3 N2 120.5(2)
O1 C3 C4 123.9(2)
N2 C3 C4 115.6(2)
C3 C4 H4A 109.5
C3 C4 H4B 109.5
H4A C4 H4B 109.5
C3 C4 H4C 109.5
H4A C4 H4C 109.5
H4B C4 H4C 109.5
N5 C5 H5A 109.5
N5 C5 H5B 109.5
H5A C5 H5B 109.5
N5 C5 H5C 109.5
H5A C5 H5C 109.5
H5B C5 H5C 109.5
O4 C6 N5 121.4(2)
O4 C6 C7 126.7(2)
N5 C6 C7 111.9(2)
C10 C7 N6 105.3(2)
C10 C7 C6 123.4(2)
N6 C7 C6 131.3(2)
N8 C8 N6 114.0(2)
N8 C8 H8 123.0
N6 C8 H8 123.0
O5 C9 N7 122.0(2)
O5 C9 N5 120.5(2)
N7 C9 N5 117.5(2)
C7 C10 N8 112.6(2)
C7 C10 N7 121.9(2)
N8 C10 N7 125.5(2)
N7 C11 H11A 109.5
N7 C11 H11B 109.5
H11A C11 H11B 109.5
N7 C11 H11C 109.5
H11A C11 H11C 109.5
H11B C11 H11C 109.5

loop_
_geom_bond_atom_site_label_1
_geom_bond_atom_site_label_2
_geom_bond_distance
S1 O2 1.4224(19)
S1 O3 1.429(2)
S1 N1 1.583(2)
S1 C1 1.777(2)
S2 C2 1.717(2)
S2 C1 1.723(2)
O1 C3 1.225(3)
N1 H1 0.82(3)
N1 H3 0.83(3)
O4 C6 1.235(3)
O5 C9 1.221(3)
N2 C3 1.366(3)
N2 C2 1.377(3)
N2 H2 0.8600
N3 C2 1.313(3)
N3 N4 1.382(3)
N4 C1 1.297(3)
N5 C6 1.395(3)
N5 C9 1.404(3)
N5 C5 1.465(3)
N6 C8 1.344(3)
N6 C7 1.382(3)
N6 H6 0.8600
N7 C9 1.375(3)
N7 C10 1.379(3)
N7 C11 1.471(3)
N8 C8 1.334(4)
N8 C10 1.364(3)
C3 C4 1.495(4)
C4 H4A 0.9600
C4 H4B 0.9600
C4 H4C 0.9600
C5 H5A 0.9600
C5 H5B 0.9600
C5 H5C 0.9600
C6 C7 1.418(3)
C7 C10 1.357(3)
C8 H8 0.9300
C11 H11A 0.9600
C11 H11B 0.9600
C11 H11C 0.9600
